data_4334055
loop_
_publ_author_name
'Nayanmoni Gogoi'
'Mehrez Thlijeni'
'Carine Duhayon'
'Jean-Pascal Sutter'

_publ_contact_author_address
; 
Laboratoire de Chimie de Coordination du CNRS
205, route de Narbonne
31077 Toulouse (France)
;
_publ_contact_author_email sutter@lcc-toulouse.fr
_publ_contact_author_fax '(33) 5 61 55 30 03'
_publ_contact_author_name 'Jean-Pascal Sutter'
_publ_contact_author_phone '(33) 5 61 33 31 57 '
_publ_section_title
;
 Heptacoordinated Nickel(II) as an Ising-Type Anisotropic Building Unit:
 Illustration with a Pentanuclear [(NiL)3{W(CN)8}2] Complex
;
_journal_name_full 'Inorganic Chemistry'
_journal_page_first 2283
_journal_page_last 2285
_journal_paper_doi 10.1021/ic3027368
_journal_volume 52
_journal_year 2013
_chemical_absolute_configuration ad
_chemical_formula_moiety 'C121 H91 N31 Ni3 O8 W2'
_chemical_formula_sum 'C121 H91 N31 Ni3 O8 W2'
_chemical_formula_weight 2651.10
_space_group_IT_number 4
_symmetry_cell_setting monoclinic
_symmetry_space_group_name_Hall 'P 2yb'
_symmetry_space_group_name_H-M 'P 1 21 1'
_atom_sites_solution_hydrogens difmap
_atom_sites_solution_primary direct
_cell_angle_alpha 90
_cell_angle_beta 98.685(2)
_cell_angle_gamma 90
_cell_formula_units_Z 2
_cell_length_a 11.0517(4)
_cell_length_b 30.9780(11)
_cell_length_c 21.1989(7)
_cell_measurement_reflns_used 9903
_cell_measurement_temperature 100
_cell_measurement_theta_max 25
_cell_measurement_theta_min 2
_cell_volume 7174.4(4)
_computing_cell_refinement 'Apex2 (Bruker AXS, 2006)'
_computing_data_collection 'Apex2 (Bruker AXS, 2006)'
_computing_data_reduction 'Apex2 (Bruker AXS, 2006)'
_computing_molecular_graphics 'CAMERON (Watkin et al., 1996)'
_computing_publication_material 'CRYSTALS (Betteridge et al., 2003)'
_computing_structure_refinement 'CRYSTALS (Betteridge et al., 2003)'
_computing_structure_solution 'SIR92 (Altomare et al., 1994)'
_diffrn_ambient_temperature 100
_diffrn_measured_fraction_theta_full 0.978
_diffrn_measured_fraction_theta_max 0.970
_diffrn_measurement_device Area
_diffrn_measurement_device_type 'Bruker Kappa Apex2'
_diffrn_measurement_method '\f & \w scans'
_diffrn_radiation_monochromator graphite
_diffrn_radiation_type 'Mo K\a'
_diffrn_radiation_wavelength 0.71073
_diffrn_reflns_av_R_equivalents 0.044
_diffrn_reflns_limit_h_max 13
_diffrn_reflns_limit_h_min -13
_diffrn_reflns_limit_k_max 38
_diffrn_reflns_limit_k_min -37
_diffrn_reflns_limit_l_max 26
_diffrn_reflns_limit_l_min 0
_diffrn_reflns_number 88535
_diffrn_reflns_theta_full 25.203
_diffrn_reflns_theta_max 26.253
_diffrn_reflns_theta_min 1.173
_diffrn_standards_number 0
_exptl_absorpt_coefficient_mu 2.041
_exptl_absorpt_correction_T_max 0.82
_exptl_absorpt_correction_T_min 0.73
_exptl_absorpt_correction_type multi-scan
_exptl_absorpt_process_details 'SADABS (Siemens, 1996)'
_exptl_crystal_colour yellow
_exptl_crystal_density_diffrn 1.227
_exptl_crystal_description block
_exptl_crystal_F_000 2660
_exptl_crystal_size_max 0.150
_exptl_crystal_size_mid 0.150
_exptl_crystal_size_min 0.100
_platon_squeeze_details
;
;
_refine_diff_density_max 2.29
_refine_diff_density_min -2.76
_refine_ls_abs_structure_details 'Flack (1983), 12338 Friedel-pairs'
_refine_ls_abs_structure_Flack 0.139(3)
_refine_ls_extinction_method none
_refine_ls_goodness_of_fit_ref 1.1078
_refine_ls_hydrogen_treatment constr
_refine_ls_matrix_type full
_refine_ls_number_parameters 1499
_refine_ls_number_reflns 23252
_refine_ls_number_restraints 53
_refine_ls_R_factor_all 0.0609
_refine_ls_R_factor_gt 0.0563
_refine_ls_shift/su_max 0.0062841
_refine_ls_shift/su_mean 0.0001000
_refine_ls_structure_factor_coef F
_refine_ls_weighting_details
;
 Method, part 1, Chebychev polynomial, (Watkin, 1994, Prince, 1982) 
 [weight] = 1.0/[A~0~*T~0~(x)+A~1~*T~1~(x) ... +A~n-1~]*T~n-1~(x)] 
 where A~i~ are the Chebychev coefficients listed below and x= Fcalc/Fmax 
 Method = Robust Weighting (Prince, 1982) 
 W = [weight] * [1-(deltaF/6*sigmaF)^2^]^2^ 
 A~i~ are: 
 0.512 0.289 0.354 0.818E-01 0.435E-01 
;
_refine_ls_weighting_scheme calc
_refine_ls_wR_factor_all 0.0566
_refine_ls_wR_factor_gt 0.0543
_refine_ls_wR_factor_ref 0.0528
_reflns_limit_h_max 13
_reflns_limit_h_min -13
_reflns_limit_k_max 38
_reflns_limit_k_min -37
_reflns_limit_l_max 26
_reflns_limit_l_min 0
_reflns_number_gt 24685
_reflns_number_total 26677
_reflns_threshold_expression I>2.0\s(I)
_oxford_refine_ls_r_factor_ref 0.0532
_oxford_reflns_number_all 26560
_oxford_reflns_threshold_expression_ref I>3.0\s(I)
_cod_data_source_file ic3027368_si_004.cif
_cod_data_source_block 1
_cod_original_sg_symbol_Hall 'P 2yb '
_cod_original_sg_symbol_H-M 'P 1 21 1 '
_cod_database_code 4334055

loop_
_symmetry_equiv_pos_as_xyz
x,y,z
-x,y+1/2,-z

loop_
_atom_site_label
_atom_site_type_symbol
_atom_site_fract_x
_atom_site_fract_y
_atom_site_fract_z
_atom_site_U_iso_or_equiv
_atom_site_occupancy
_atom_site_adp_type
_atom_site_refinement_flags_posn
N17 N 0.4776(6) 0.6580(2) 0.6788(3) 0.0238 1.0000 Uani .
N18 N 0.5604(7) 0.6756(3) 0.7939(3) 0.0296 1.0000 Uani .
N19 N 0.6219(7) 0.6853(3) 0.8525(3) 0.0307 1.0000 Uani .
N20 N 0.7376(6) 0.6886(2) 0.5807(3) 0.0203 1.0000 Uani .
N21 N 0.6404(6) 0.6759(2) 0.6089(3) 0.0209 1.0000 Uani .
N22 N 0.5623(6) 0.3797(2) 0.6277(3) 0.0241 1.0000 Uani .
N23 N 0.3994(7) 0.4037(2) 0.6949(3) 0.0292 1.0000 Uani .
N24 N 0.3266(8) 0.4151(3) 0.7388(4) 0.0332 1.0000 Uani .
N25 N 0.8485(7) 0.3498(3) 0.7512(3) 0.0245 1.0000 Uani .
N26 N 0.7540(7) 0.3555(2) 0.7019(4) 0.0295 1.0000 Uani .
N27 N -0.0481(6) 0.1155(2) 0.6901(3) 0.0181 1.0000 Uani .
N28 N 0.0358(6) 0.1015(2) 0.8077(3) 0.0195 1.0000 Uani .
N29 N 0.1001(7) 0.0924(2) 0.8661(3) 0.0266 1.0000 Uani .
N30 N 0.2133(6) 0.0824(2) 0.5931(3) 0.0176 1.0000 Uani .
N31 N 0.1135(6) 0.0962(2) 0.6203(3) 0.0181 1.0000 Uani .
N1 N 0.7111(6) 0.6196(2) 0.7206(3) 0.0228 1.0000 Uani .
N2 N 0.6611(7) 0.4372(2) 0.7298(3) 0.0265 1.0000 Uani .
N3 N 0.8582(8) 0.5252(3) 0.8375(4) 0.0422 1.0000 Uani .
N4 N 0.4968(7) 0.5333(3) 0.6328(3) 0.0317 1.0000 Uani .
N5 N 1.0407(8) 0.5844(3) 0.7089(5) 0.0442 1.0000 Uani .
N6 N 0.7798(7) 0.5845(2) 0.5498(3) 0.0229 1.0000 Uani .
N7 N 0.7517(9) 0.4606(3) 0.5532(4) 0.0349 1.0000 Uani .
N8 N 1.0303(8) 0.4565(3) 0.6970(5) 0.0503 1.0000 Uani .
N9 N 0.4986(7) 0.3190(2) 0.7209(4) 0.0298 1.0000 Uani .
N10 N 0.1923(6) 0.1514(2) 0.7316(3) 0.0236 1.0000 Uani .
N11 N -0.0266(7) 0.2373(3) 0.6478(3) 0.0319 1.0000 Uani .
N12 N 0.1349(7) 0.3387(2) 0.7315(3) 0.0271 1.0000 Uani .
N13 N 0.2289(7) 0.3124(3) 0.5641(4) 0.0292 1.0000 Uani .
N14 N 0.5204(8) 0.1886(3) 0.7237(5) 0.0466 1.0000 Uani .
N15 N 0.2575(7) 0.1882(2) 0.5629(4) 0.0280 1.0000 Uani .
N16 N 0.3163(7) 0.2492(3) 0.8497(3) 0.0411 1.0000 Uani .
C1 C 0.7392(7) 0.5865(3) 0.7106(4) 0.0199 1.0000 Uani .
C2 C 0.7114(8) 0.4676(3) 0.7135(4) 0.0244 1.0000 Uani .
C3 C 0.8390(7) 0.5232(3) 0.7831(4) 0.0253 1.0000 Uani .
C4 C 0.6028(7) 0.5287(3) 0.6500(4) 0.0232 1.0000 Uani .
C5 C 0.9568(8) 0.5624(3) 0.6981(4) 0.0200 1.0000 Uani .
C6 C 0.7914(8) 0.5622(3) 0.5954(4) 0.0238 1.0000 Uani .
C7 C 0.7666(8) 0.4810(3) 0.5964(4) 0.0274 1.0000 Uani .
C8 C 0.9468(8) 0.4778(3) 0.6913(5) 0.0335 1.0000 Uani .
C9 C 0.4213(8) 0.2937(3) 0.7106(4) 0.0233 1.0000 Uani .
C10 C 0.2180(7) 0.1862(3) 0.7200(4) 0.0198 1.0000 Uani .
C11 C 0.0732(7) 0.2420(3) 0.6612(4) 0.0214 1.0000 Uani .
C12 C 0.1860(8) 0.3089(3) 0.7200(4) 0.0220 1.0000 Uani .
C13 C 0.2464(8) 0.2899(3) 0.6093(4) 0.0221 1.0000 Uani .
C14 C 0.4364(10) 0.2115(3) 0.7119(5) 0.0350 1.0000 Uani .
C15 C 0.2675(8) 0.2075(3) 0.6088(4) 0.0232 1.0000 Uani .
C16 C 0.2975(7) 0.2495(3) 0.7950(4) 0.0276 1.0000 Uani .
C17 C 0.4484(7) 0.6461(3) 0.6161(3) 0.0149 1.0000 Uani .
C18 C 0.3385(7) 0.6263(3) 0.5945(4) 0.0222 1.0000 Uani .
C19 C 0.2621(8) 0.6169(3) 0.6354(4) 0.0257 1.0000 Uani .
C20 C 0.2913(7) 0.6276(3) 0.6988(4) 0.0213 1.0000 Uani .
C21 C 0.4051(7) 0.6481(3) 0.7200(4) 0.0193 1.0000 Uani .
C22 C 0.4495(8) 0.6590(3) 0.7866(4) 0.0310 1.0000 Uani .
C23 C 0.3785(11) 0.6511(4) 0.8380(5) 0.0459 1.0000 Uani .
C24 C 0.7407(9) 0.6958(3) 0.8519(4) 0.0273 1.0000 Uani .
C25 C 0.8351(7) 0.7017(3) 0.6216(4) 0.0201 1.0000 Uani .
C26 C 0.5457(6) 0.6585(2) 0.5750(3) 0.0113 1.0000 Uani .
C27 C 0.5215(8) 0.6489(3) 0.5075(4) 0.0222 1.0000 Uani .
C28 C 0.8183(8) 0.7040(3) 0.9141(4) 0.0219 1.0000 Uani .
C29 C 0.9382(12) 0.7189(6) 0.9153(5) 0.0776 1.0000 Uani .
C30 C 1.0163(12) 0.7244(6) 0.9712(6) 0.0872 1.0000 Uani .
C31 C 0.9800(9) 0.7188(3) 1.0287(4) 0.0325 1.0000 Uani .
C32 C 0.8666(14) 0.7075(6) 1.0276(6) 0.0882 1.0000 Uani .
C33 C 0.7826(12) 0.6990(5) 0.9698(5) 0.0661 1.0000 Uani .
C34 C 1.0624(11) 0.7265(4) 1.0895(5) 0.0427 1.0000 Uani .
C35 C 1.1867(12) 0.7353(4) 1.0899(5) 0.0564 1.0000 Uani .
C36 C 1.2657(13) 0.7421(4) 1.1459(6) 0.0630 1.0000 Uani .
C37 C 1.2185(13) 0.7419(4) 1.2018(5) 0.0536 1.0000 Uani .
C38 C 1.1066(14) 0.7349(5) 1.2044(6) 0.0775 1.0000 Uani .
C39 C 1.0243(11) 0.7251(5) 1.1477(5) 0.0630 1.0000 Uani .
C40 C 0.9469(7) 0.7159(2) 0.5929(4) 0.0193 1.0000 Uani .
C41 C 0.9424(7) 0.7370(3) 0.5364(4) 0.0196 1.0000 Uani .
C42 C 1.0475(7) 0.7485(3) 0.5138(4) 0.0271 1.0000 Uani .
C43 C 1.1633(7) 0.7400(2) 0.5483(4) 0.0191 1.0000 Uani .
C44 C 1.1660(8) 0.7197(3) 0.6075(4) 0.0251 1.0000 Uani .
C45 C 1.0642(7) 0.7086(3) 0.6301(4) 0.0259 1.0000 Uani .
C46 C 1.2777(6) 0.7506(3) 0.5220(4) 0.0193 1.0000 Uani .
C47 C 1.2812(7) 0.7495(3) 0.4573(3) 0.0202 1.0000 Uani .
C48 C 1.3890(8) 0.7566(3) 0.4339(5) 0.0318 1.0000 Uani .
C49 C 1.4959(8) 0.7652(3) 0.4754(5) 0.0363 1.0000 Uani .
C50 C 1.4953(8) 0.7668(3) 0.5391(5) 0.0316 1.0000 Uani .
C51 C 1.3845(8) 0.7579(3) 0.5639(4) 0.0323 1.0000 Uani .
C52 C 0.6549(7) 0.3672(3) 0.5993(4) 0.0203 1.0000 Uani .
C53 C 0.6456(8) 0.3650(3) 0.5322(4) 0.0294 1.0000 Uani .
C54 C 0.5310(8) 0.3771(3) 0.4992(4) 0.0300 1.0000 Uani .
C55 C 0.4369(8) 0.3905(3) 0.5296(4) 0.0356 1.0000 Uani .
C56 C 0.4555(7) 0.3918(3) 0.5944(4) 0.0241 1.0000 Uani .
C57 C 0.3629(8) 0.4043(3) 0.6343(4) 0.0319 1.0000 Uani .
C58 C 0.2353(10) 0.4172(3) 0.6047(5) 0.0424 1.0000 Uani .
C59 C 0.3744(8) 0.4092(3) 0.8016(5) 0.0294 1.0000 Uani .
C60 C 0.8141(7) 0.3507(3) 0.8099(4) 0.0188 1.0000 Uani .
C61 C 0.7703(8) 0.3567(3) 0.6421(4) 0.0236 1.0000 Uani .
C62 C 0.8877(9) 0.3497(3) 0.6186(4) 0.0335 1.0000 Uani .
C63 C 0.2997(8) 0.4188(3) 0.8500(5) 0.0331 1.0000 Uani .
C64 C 0.3568(10) 0.4223(3) 0.9153(5) 0.0379 1.0000 Uani .
C65 C 0.2867(9) 0.4321(3) 0.9625(5) 0.0404 1.0000 Uani .
C66 C 0.1632(8) 0.4411(3) 0.9499(4) 0.0319 1.0000 Uani .
C67 C 0.1055(8) 0.4380(3) 0.8870(5) 0.0383 1.0000 Uani .
C68 C 0.1702(9) 0.4275(3) 0.8362(5) 0.0385 1.0000 Uani .
C69 C 0.0948(9) 0.4539(3) 1.0002(5) 0.0381 1.0000 Uani .
C70 C 0.1228(12) 0.4357(4) 1.0620(6) 0.0602 1.0000 Uani .
C71 C 0.0477(13) 0.4458(5) 1.1088(6) 0.0680 1.0000 Uani .
C72 C -0.0420(13) 0.4735(4) 1.0972(6) 0.0634 1.0000 Uani .
C73 C -0.0767(12) 0.4892(4) 1.0379(6) 0.0649 1.0000 Uani .
C74 C -0.0077(11) 0.4791(4) 0.9897(5) 0.0563 1.0000 Uani .
C75 C 0.9131(8) 0.3433(3) 0.8667(4) 0.0301 1.0000 Uani .
C76 C 0.8770(10) 0.3525(4) 0.9248(5) 0.0467 1.0000 Uani .
C77 C 0.9621(10) 0.3441(4) 0.9818(5) 0.0468 1.0000 Uani .
C78 C 1.0848(12) 0.3317(3) 0.9796(5) 0.0507 1.0000 Uani .
C79 C 1.1153(10) 0.3237(3) 0.9178(4) 0.0406 1.0000 Uani .
C80 C 1.0275(9) 0.3300(3) 0.8633(5) 0.0425 1.0000 Uani .
W1 W 0.79521(3) 0.52303(3) 0.680160(14) 0.0186 1.0000 Uani .
W2 W 0.27036(3) 0.24934(3) 0.692085(13) 0.0172 1.0000 Uani .
Ni1 Ni 0.64629(9) 0.68081(4) 0.71122(5) 0.0241 1.0000 Uani .
Ni2 Ni 0.58475(10) 0.37742(4) 0.72480(5) 0.0284 1.0000 Uani .
Ni3 Ni 0.11975(9) 0.09180(4) 0.72530(5) 0.0224 1.0000 Uani .
C87 C -0.0724(8) 0.1242(2) 0.6279(4) 0.0225 1.0000 Uani .
C88 C -0.1847(7) 0.1460(3) 0.6053(4) 0.0242 1.0000 Uani .
C89 C -0.2633(9) 0.1553(3) 0.6484(4) 0.0301 1.0000 Uani .
C90 C -0.2318(8) 0.1456(3) 0.7117(4) 0.0249 1.0000 Uani .
C91 C -0.1250(7) 0.1259(3) 0.7303(4) 0.0228 1.0000 Uani .
C92 C -0.0771(8) 0.1144(3) 0.8008(4) 0.0279 1.0000 Uani .
C93 C -0.1524(10) 0.1213(4) 0.8497(5) 0.0492 1.0000 Uani .
C94 C 0.2201(9) 0.0786(3) 0.8658(4) 0.0261 1.0000 Uani .
C95 C 0.3103(8) 0.0668(3) 0.6342(4) 0.0205 1.0000 Uani .
C96 C 0.0209(7) 0.1130(3) 0.5895(4) 0.0164 1.0000 Uani .
C97 C -0.0002(8) 0.1233(3) 0.5189(4) 0.0267 1.0000 Uani .
C98 C 0.2929(9) 0.0693(3) 0.9276(5) 0.0295 1.0000 Uani .
C99 C 0.3918(9) 0.0417(3) 0.9273(4) 0.0302 1.0000 Uani .
C100 C 0.4734(9) 0.0342(3) 0.9837(4) 0.0399 1.0000 Uani .
C101 C 0.4520(9) 0.0536(3) 1.0416(4) 0.0367 1.0000 Uani .
C102 C 0.3532(9) 0.0818(4) 1.0405(5) 0.0406 1.0000 Uani .
C103 C 0.2752(9) 0.0895(4) 0.9858(4) 0.0414 1.0000 Uani .
C104 C 0.5437(11) 0.0446(3) 1.1024(5) 0.0405 1.0000 Uani .
C105 C 0.6649(10) 0.0399(3) 1.0997(5) 0.0367 1.0000 Uani .
C106 C 0.7445(12) 0.0333(4) 1.1569(5) 0.0571 1.0000 Uani .
C107 C 0.7062(14) 0.0311(4) 1.2145(6) 0.0640 1.0000 Uani .
C108 C 0.5756(13) 0.0347(5) 1.2145(6) 0.0745 1.0000 Uani .
C109 C 0.4955(11) 0.0406(4) 1.1600(5) 0.0478 1.0000 Uani .
C110 C 0.4198(7) 0.0544(3) 0.6085(4) 0.0224 1.0000 Uani .
C111 C 0.5319(8) 0.0638(3) 0.6445(4) 0.0268 1.0000 Uani .
C112 C 0.6422(8) 0.0516(3) 0.6217(4) 0.0308 1.0000 Uani .
C113 C 0.6390(7) 0.0324(3) 0.5635(4) 0.0234 1.0000 Uani .
C114 C 0.5237(6) 0.0226(3) 0.5269(3) 0.0196 1.0000 Uani .
C115 C 0.4172(7) 0.0338(2) 0.5486(4) 0.0221 1.0000 Uani .
C116 C 0.7551(7) 0.0233(3) 0.5387(4) 0.0230 1.0000 Uani .
C117 C 0.8625(7) 0.0130(3) 0.5799(4) 0.0291 1.0000 Uani .
C118 C 0.9679(8) 0.0053(3) 0.5559(5) 0.0314 1.0000 Uani .
C119 C 0.9760(7) 0.0063(3) 0.4923(4) 0.0277 1.0000 Uani .
C120 C 0.8691(7) 0.0171(3) 0.4488(4) 0.0267 1.0000 Uani .
C121 C 0.7597(7) 0.0248(3) 0.4731(4) 0.0258 1.0000 Uani .
O1 O 0.7812(7) 0.6971(3) 0.8016(3) 0.0419 1.0000 Uani .
O2 O 0.8338(6) 0.7031(2) 0.6784(3) 0.0274 1.0000 Uani .
O3 O 0.5998(6) 0.7435(2) 0.7032(3) 0.0447 1.0000 Uani .
O4 O 0.4819(6) 0.3971(2) 0.8157(3) 0.0418 1.0000 Uani .
O5 O 0.7092(5) 0.3589(2) 0.8170(3) 0.0306 1.0000 Uani .
O6 O 0.2604(5) 0.0738(2) 0.8156(3) 0.0256 1.0000 Uani .
O7 O 0.3057(5) 0.0652(2) 0.6934(3) 0.0264 1.0000 Uani .
O8 O 0.0676(6) 0.0290(2) 0.7215(3) 0.0366 1.0000 Uani .
C82 C 1.1249(10) 0.3130(11) 1.0919(7) 0.0972 0.5000 Uani D
C83 C 1.2127(14) 0.3078(12) 1.1488(5) 0.1002 0.5000 Uani D
C85 C 1.3780(9) 0.3195(11) 1.0919(8) 0.0864 0.5000 Uani D
C86 C 1.2935(11) 0.3265(11) 1.0347(6) 0.0851 0.5000 Uani D
C81 C 1.1706(8) 0.3251(4) 1.0368(4) 0.0515 1.0000 Uani D
C820 C 1.1361(18) 0.3351(11) 1.0956(6) 0.0972 0.5000 Uani D
C830 C 1.2220(19) 0.3243(12) 1.1515(4) 0.1002 0.5000 Uani D
C84 C 1.3396(12) 0.3077(5) 1.1451(5) 0.1011 1.0000 Uani D
C850 C 1.3658(13) 0.2985(10) 1.0880(7) 0.0864 0.5000 Uani D
C860 C 1.2767(15) 0.3037(7) 1.0325(5) 0.0851 0.5000 Uani D
H181 H 0.3177 0.6194 0.5512 0.0273 1.0000 Uiso R
H191 H 0.1875 0.6034 0.6211 0.0320 1.0000 Uiso R
H201 H 0.2375 0.6218 0.7271 0.0259 1.0000 Uiso R
H232 H 0.3481 0.6221 0.8341 0.0700 1.0000 Uiso R
H231 H 0.3120 0.6711 0.8350 0.0702 1.0000 Uiso R
H233 H 0.4307 0.6546 0.8783 0.0701 1.0000 Uiso R
H273 H 0.4727 0.6231 0.5008 0.0322 1.0000 Uiso R
H271 H 0.4792 0.6728 0.4859 0.0322 1.0000 Uiso R
H272 H 0.5974 0.6445 0.4920 0.0321 1.0000 Uiso R
H291 H 0.9657 0.7255 0.8771 0.0931 1.0000 Uiso R
H301 H 1.0970 0.7320 0.9694 0.1059 1.0000 Uiso R
H321 H 0.8373 0.7052 1.0662 0.1061 1.0000 Uiso R
H331 H 0.7036 0.6897 0.9719 0.0812 1.0000 Uiso R
H351 H 1.2167 0.7365 1.0516 0.0669 1.0000 Uiso R
H361 H 1.3484 0.7472 1.1455 0.0771 1.0000 Uiso R
H371 H 1.2705 0.7470 1.2394 0.0642 1.0000 Uiso R
H381 H 1.0780 0.7356 1.2434 0.0963 1.0000 Uiso R
H391 H 0.9434 0.7179 1.1504 0.0760 1.0000 Uiso R
H411 H 0.8677 0.7438 0.5124 0.0229 1.0000 Uiso R
H421 H 1.0416 0.7625 0.4749 0.0323 1.0000 Uiso R
H441 H 1.2407 0.7141 0.6321 0.0303 1.0000 Uiso R
H451 H 1.0701 0.6962 0.6703 0.0308 1.0000 Uiso R
H471 H 1.2105 0.7442 0.4290 0.0252 1.0000 Uiso R
H481 H 1.3901 0.7556 0.3904 0.0381 1.0000 Uiso R
H491 H 1.5683 0.7694 0.4592 0.0430 1.0000 Uiso R
H501 H 1.5664 0.7734 0.5668 0.0383 1.0000 Uiso R
H511 H 1.3845 0.7572 0.6080 0.0391 1.0000 Uiso R
H531 H 0.7109 0.3563 0.5118 0.0354 1.0000 Uiso R
H541 H 0.5189 0.3756 0.4547 0.0363 1.0000 Uiso R
H551 H 0.3619 0.3989 0.5063 0.0421 1.0000 Uiso R
H582 H 0.2227 0.4102 0.5599 0.0632 1.0000 Uiso R
H581 H 0.2252 0.4478 0.6091 0.0631 1.0000 Uiso R
H583 H 0.1747 0.4025 0.6249 0.0629 1.0000 Uiso R
H621 H 0.8721 0.3422 0.5744 0.0510 1.0000 Uiso R
H623 H 0.9363 0.3757 0.6233 0.0506 1.0000 Uiso R
H622 H 0.9316 0.3267 0.6420 0.0509 1.0000 Uiso R
H641 H 0.4402 0.4184 0.9260 0.0450 1.0000 Uiso R
H651 H 0.3254 0.4324 1.0047 0.0490 1.0000 Uiso R
H671 H 0.0216 0.4430 0.8787 0.0462 1.0000 Uiso R
H681 H 0.1303 0.4266 0.7948 0.0471 1.0000 Uiso R
H701 H 0.1897 0.4171 1.0717 0.0712 1.0000 Uiso R
H711 H 0.0639 0.4328 1.1488 0.0822 1.0000 Uiso R
H721 H -0.0837 0.4819 1.1302 0.0759 1.0000 Uiso R
H731 H -0.1461 0.5063 1.0289 0.0771 1.0000 Uiso R
H741 H -0.0323 0.4902 0.9491 0.0682 1.0000 Uiso R
H761 H 0.8000 0.3633 0.9273 0.0563 1.0000 Uiso R
H771 H 0.9357 0.3466 1.0212 0.0563 1.0000 Uiso R
H791 H 1.1937 0.3144 0.9132 0.0490 1.0000 Uiso R
H801 H 1.0496 0.3246 0.8235 0.0509 1.0000 Uiso R
H881 H -0.2040 0.1536 0.5627 0.0292 1.0000 Uiso R
H891 H -0.3388 0.1684 0.6343 0.0348 1.0000 Uiso R
H901 H -0.2833 0.1527 0.7405 0.0301 1.0000 Uiso R
H971 H -0.0728 0.1087 0.4996 0.0414 1.0000 Uiso R
H973 H -0.0109 0.1540 0.5138 0.0413 1.0000 Uiso R
H972 H 0.0691 0.1142 0.4999 0.0414 1.0000 Uiso R
H991 H 0.4045 0.0279 0.8899 0.0372 1.0000 Uiso R
H1001 H 0.5417 0.0163 0.9831 0.0469 1.0000 Uiso R
H1021 H 0.3398 0.0955 1.0779 0.0479 1.0000 Uiso R
H1031 H 0.2093 0.1080 0.9856 0.0501 1.0000 Uiso R
H1051 H 0.6939 0.0409 1.0607 0.0450 1.0000 Uiso R
H1061 H 0.8278 0.0303 1.1551 0.0680 1.0000 Uiso R
H1071 H 0.7606 0.0276 1.2518 0.0779 1.0000 Uiso R
H1081 H 0.5462 0.0326 1.2531 0.0890 1.0000 Uiso R
H1091 H 0.4118 0.0421 1.1607 0.0571 1.0000 Uiso R
H1111 H 0.5339 0.0780 0.6830 0.0321 1.0000 Uiso R
H1121 H 0.7183 0.0568 0.6471 0.0371 1.0000 Uiso R
H1141 H 0.5205 0.0089 0.4876 0.0243 1.0000 Uiso R
H1151 H 0.3434 0.0274 0.5235 0.0258 1.0000 Uiso R
H1171 H 0.8616 0.0115 0.6236 0.0341 1.0000 Uiso R
H1181 H 1.0386 -0.0008 0.5845 0.0381 1.0000 Uiso R
H1191 H 1.0496 0.0004 0.4779 0.0330 1.0000 Uiso R
H1201 H 0.8717 0.0191 0.4054 0.0323 1.0000 Uiso R
H1211 H 0.6890 0.0307 0.4448 0.0300 1.0000 Uiso R
H933 H -0.1417 0.0973 0.8789 0.0720 1.0000 Uiso R
H932 H -0.1273 0.1476 0.8716 0.0721 1.0000 Uiso R
H931 H -0.2360 0.1231 0.8308 0.0722 1.0000 Uiso R
H861 H 1.3219 0.3323 0.9962 0.1001 0.5000 Uiso .
H851 H 1.4629 0.3223 1.0911 0.1009 0.5000 Uiso .
H8601 H 1.2919 0.2931 0.9930 0.1000 0.5000 Uiso .
H8501 H 1.4452 0.2884 1.0839 0.1010 0.5000 Uiso .
H8201 H 1.0614 0.3487 1.0987 0.1200 0.5000 Uiso .
H8301 H 1.1985 0.3262 1.1925 0.1240 0.5000 Uiso .
H831 H 1.1862 0.3059 1.1890 0.1240 0.5000 Uiso .
H32 H 0.6315 0.7675 0.7003 0.0672 1.0000 Uiso R
H81 H 0.0208 0.0254 0.7477 0.0551 1.0000 Uiso R
H82 H 0.0885 0.0035 0.7170 0.0551 1.0000 Uiso R
H31 H 0.5253 0.7457 0.6927 0.0672 1.0000 Uiso R
H821 H 1.0412 0.3087 1.0922 0.1200 0.5000 Uiso .
H841 H 1.3950 0.3037 1.1786 0.1179 1.0000 Uiso .
H19 H 0.5886 0.6848 0.8866 0.0375 1.0000 Uiso R
H20 H 0.7363 0.6882 0.5401 0.0248 1.0000 Uiso R
H24 H 0.2545 0.4256 0.7276 0.0406 1.0000 Uiso R
H25 H 0.9230 0.3459 0.7453 0.0296 1.0000 Uiso R
H29 H 0.0690 0.0949 0.9007 0.0310 1.0000 Uiso R
H30 H 0.2142 0.0838 0.5527 0.0211 1.0000 Uiso R

loop_
_atom_site_aniso_label
_atom_site_aniso_U_11
_atom_site_aniso_U_22
_atom_site_aniso_U_33
_atom_site_aniso_U_23
_atom_site_aniso_U_13
_atom_site_aniso_U_12
N17 0.014(3) 0.030(4) 0.024(3) -0.004(3) -0.008(3) 0.005(3)
N18 0.025(4) 0.035(4) 0.027(4) -0.005(3) -0.003(3) 0.005(3)
N19 0.024(4) 0.051(5) 0.018(3) -0.001(3) 0.008(3) -0.002(3)
N20 0.008(3) 0.024(4) 0.029(4) -0.003(3) 0.005(3) -0.003(3)
N21 0.016(4) 0.028(4) 0.021(3) 0.005(3) 0.009(3) 0.000(3)
N22 0.023(3) 0.024(3) 0.024(3) 0.001(3) 0.000(3) 0.001(3)
N23 0.032(4) 0.020(4) 0.035(4) 0.007(3) 0.005(3) -0.004(3)
N24 0.035(4) 0.030(4) 0.038(5) 0.005(3) 0.018(4) 0.010(3)
N25 0.017(3) 0.038(4) 0.017(3) 0.001(3) 0.000(3) -0.001(3)
N26 0.026(4) 0.021(4) 0.038(4) 0.006(3) -0.005(3) -0.002(3)
N27 0.017(3) 0.018(4) 0.021(3) -0.003(3) 0.009(3) 0.002(3)
N28 0.017(3) 0.018(4) 0.024(3) 0.004(3) 0.006(3) 0.002(3)
N29 0.029(4) 0.033(4) 0.018(3) 0.010(3) 0.006(3) -0.005(3)
N30 0.008(3) 0.032(4) 0.013(3) -0.003(3) 0.004(3) 0.006(3)
N31 0.013(3) 0.018(4) 0.021(3) -0.001(3) -0.004(3) 0.004(3)
N1 0.017(3) 0.028(5) 0.022(3) 0.002(3) 0.001(3) 0.000(3)
N2 0.031(4) 0.023(4) 0.027(4) 0.003(3) 0.009(3) 0.000(3)
N3 0.057(5) 0.032(4) 0.035(4) 0.005(4) -0.001(4) -0.004(5)
N4 0.030(4) 0.041(5) 0.026(4) 0.007(3) 0.009(3) 0.000(3)
N5 0.031(5) 0.050(6) 0.053(5) 0.006(4) 0.008(4) -0.011(4)
N6 0.023(4) 0.019(4) 0.026(4) 0.001(3) 0.001(3) -0.009(3)
N7 0.053(5) 0.030(5) 0.024(4) 0.004(4) 0.015(4) -0.003(4)
N8 0.030(5) 0.060(6) 0.058(6) 0.004(5) -0.005(4) 0.009(5)
N9 0.023(4) 0.023(4) 0.043(4) 0.007(3) 0.002(3) -0.005(3)
N10 0.018(3) 0.029(4) 0.023(3) 0.000(3) 0.002(3) 0.002(3)
N11 0.023(4) 0.045(5) 0.026(4) 0.006(3) -0.002(3) 0.006(3)
N12 0.030(4) 0.025(4) 0.027(4) -0.001(3) 0.009(3) 0.004(3)
N13 0.025(4) 0.026(4) 0.033(4) 0.000(3) -0.006(3) 0.007(3)
N14 0.023(4) 0.035(5) 0.083(7) 0.005(5) 0.011(5) 0.010(4)
N15 0.040(5) 0.018(4) 0.031(4) -0.001(3) 0.024(4) 0.009(3)
N16 0.053(5) 0.042(5) 0.025(4) -0.004(4) -0.004(3) 0.001(5)
C1 0.013(4) 0.023(5) 0.022(4) 0.007(3) -0.002(3) -0.006(3)
C2 0.034(5) 0.021(5) 0.021(4) -0.002(3) 0.011(4) -0.002(4)
C3 0.025(4) 0.022(4) 0.025(4) 0.009(4) -0.007(3) -0.005(4)
C4 0.014(4) 0.030(5) 0.027(4) 0.003(4) 0.006(3) -0.006(3)
C5 0.016(4) 0.021(5) 0.023(4) 0.002(3) 0.005(3) 0.001(3)
C6 0.027(5) 0.014(4) 0.032(5) -0.011(4) 0.008(4) -0.007(3)
C7 0.028(5) 0.036(5) 0.019(4) -0.001(4) 0.008(4) -0.015(4)
C8 0.024(5) 0.026(5) 0.047(6) 0.009(4) -0.006(4) 0.016(4)
C9 0.023(4) 0.017(4) 0.030(4) 0.007(3) 0.003(4) 0.007(4)
C10 0.021(4) 0.028(5) 0.012(4) -0.001(3) 0.008(3) -0.005(3)
C11 0.016(4) 0.020(5) 0.029(4) -0.006(3) 0.006(3) -0.004(3)
C12 0.025(4) 0.024(5) 0.016(4) 0.000(3) 0.001(3) -0.001(4)
C13 0.026(4) 0.010(4) 0.032(5) -0.009(3) 0.010(4) -0.011(3)
C14 0.037(6) 0.029(6) 0.040(6) -0.011(4) 0.011(5) -0.010(4)
C15 0.027(4) 0.031(5) 0.013(4) -0.005(3) 0.007(4) -0.002(4)
C16 0.033(4) 0.023(4) 0.026(4) -0.002(4) 0.003(3) -0.007(4)
C17 0.013(4) 0.018(4) 0.012(3) 0.001(3) -0.001(3) 0.006(3)
C18 0.021(4) 0.022(4) 0.022(4) 0.004(3) -0.002(4) -0.004(3)
C19 0.024(5) 0.026(5) 0.023(4) -0.009(4) -0.008(4) -0.002(4)
C20 0.011(4) 0.034(5) 0.019(4) 0.003(3) 0.003(3) -0.003(3)
C21 0.014(4) 0.030(5) 0.016(4) -0.004(3) 0.008(3) -0.003(3)
C22 0.027(5) 0.030(5) 0.034(5) -0.006(4) 0.002(4) 0.001(4)
C23 0.050(7) 0.060(8) 0.028(5) -0.008(5) 0.008(5) -0.008(5)
C24 0.039(5) 0.031(5) 0.011(4) -0.001(3) 0.002(4) 0.004(4)
C25 0.018(4) 0.019(4) 0.026(4) -0.003(3) 0.011(4) 0.004(3)
C26 0.007(3) 0.015(4) 0.013(3) 0.005(3) 0.004(3) 0.003(3)
C27 0.024(4) 0.023(5) 0.021(4) 0.000(3) 0.008(4) -0.003(3)
C28 0.027(4) 0.012(4) 0.026(4) 0.000(3) 0.000(4) 0.001(3)
C29 0.049(7) 0.155(15) 0.027(6) -0.022(7) 0.001(5) -0.019(8)
C30 0.037(7) 0.183(18) 0.040(7) -0.027(8) 0.000(6) -0.011(8)
C31 0.035(5) 0.035(5) 0.025(4) -0.002(4) -0.006(4) 0.012(4)
C32 0.082(10) 0.154(16) 0.025(5) 0.002(7) -0.003(6) -0.082(11)
C33 0.059(8) 0.118(12) 0.024(5) -0.005(6) 0.015(5) -0.044(8)
C34 0.053(7) 0.047(7) 0.022(5) -0.013(4) -0.012(5) 0.008(5)
C35 0.068(8) 0.058(8) 0.035(5) 0.017(5) -0.021(6) -0.033(6)
C36 0.081(8) 0.024(7) 0.069(8) 0.010(5) -0.035(7) -0.022(6)
C37 0.079(9) 0.033(7) 0.036(6) -0.005(5) -0.031(6) 0.024(6)
C38 0.074(10) 0.122(15) 0.032(6) -0.001(7) -0.008(6) 0.062(9)
C39 0.041(6) 0.120(12) 0.024(5) 0.002(6) -0.007(5) 0.037(7)
C40 0.017(4) 0.015(4) 0.026(4) -0.002(3) 0.004(3) 0.001(3)
C41 0.010(4) 0.031(5) 0.018(4) 0.003(3) 0.002(3) -0.004(3)
C42 0.034(4) 0.027(4) 0.021(3) 0.000(4) 0.006(3) -0.004(4)
C43 0.014(4) 0.017(5) 0.025(4) 0.003(3) -0.002(3) -0.004(3)
C44 0.026(4) 0.020(4) 0.027(4) 0.003(3) -0.004(4) 0.003(3)
C45 0.016(4) 0.033(5) 0.026(4) 0.000(4) -0.005(4) -0.001(3)
C46 0.016(3) 0.014(4) 0.029(4) -0.006(4) 0.005(3) 0.007(4)
C47 0.022(4) 0.018(4) 0.022(3) -0.001(4) 0.006(3) 0.005(4)
C48 0.033(5) 0.023(5) 0.041(5) -0.001(4) 0.011(4) -0.002(4)
C49 0.020(4) 0.032(5) 0.057(6) 0.008(4) 0.006(5) -0.002(4)
C50 0.020(4) 0.030(5) 0.042(5) 0.005(4) -0.007(4) -0.005(4)
C51 0.018(4) 0.041(6) 0.035(5) 0.000(4) -0.003(4) -0.006(4)
C52 0.017(4) 0.024(4) 0.019(4) 0.010(3) -0.002(3) -0.008(3)
C53 0.030(5) 0.027(4) 0.031(4) -0.001(3) 0.006(4) -0.006(3)
C54 0.039(5) 0.031(5) 0.018(4) -0.004(3) -0.001(3) -0.007(4)
C55 0.029(5) 0.041(5) 0.035(5) 0.015(4) 0.000(4) -0.001(4)
C56 0.026(4) 0.022(4) 0.021(4) -0.002(3) -0.009(3) 0.002(3)
C57 0.027(5) 0.028(5) 0.041(5) 0.006(4) 0.006(4) 0.007(4)
C58 0.044(6) 0.039(6) 0.040(6) 0.008(5) -0.008(5) 0.008(5)
C59 0.017(4) 0.025(5) 0.046(5) 0.007(4) 0.005(4) -0.001(3)
C60 0.011(4) 0.016(4) 0.027(4) 0.002(3) -0.006(3) 0.008(3)
C61 0.033(5) 0.013(4) 0.023(4) -0.002(3) 0.001(4) 0.000(3)
C62 0.036(5) 0.037(5) 0.026(4) 0.003(4) -0.002(4) 0.007(4)
C63 0.025(5) 0.031(5) 0.044(5) 0.001(4) 0.008(4) 0.005(4)
C64 0.042(6) 0.021(5) 0.049(6) 0.000(4) 0.000(5) 0.008(4)
C65 0.041(6) 0.041(6) 0.035(5) 0.005(4) -0.007(4) 0.003(4)
C66 0.029(5) 0.030(5) 0.037(5) 0.001(4) 0.004(4) -0.004(4)
C67 0.024(5) 0.044(6) 0.047(6) 0.000(4) 0.004(4) 0.002(4)
C68 0.039(6) 0.032(5) 0.039(5) 0.005(4) -0.009(4) -0.001(4)
C69 0.038(5) 0.040(5) 0.036(5) -0.006(4) 0.007(4) -0.001(4)
C70 0.068(8) 0.053(7) 0.060(7) -0.008(6) 0.007(6) 0.007(6)
C71 0.081(9) 0.079(9) 0.041(6) 0.002(6) 0.000(6) 0.002(8)
C72 0.072(9) 0.075(9) 0.051(7) -0.010(6) 0.035(6) 0.009(7)
C73 0.065(8) 0.070(8) 0.066(8) -0.002(6) 0.031(7) 0.015(6)
C74 0.062(7) 0.065(7) 0.042(6) 0.001(5) 0.006(5) 0.004(6)
C75 0.029(5) 0.025(4) 0.034(5) 0.005(4) 0.000(4) 0.000(3)
C76 0.032(5) 0.064(8) 0.042(6) -0.012(5) 0.000(5) 0.009(5)
C77 0.053(7) 0.054(6) 0.034(5) -0.004(4) 0.008(5) 0.007(5)
C78 0.071(8) 0.040(6) 0.040(6) 0.008(4) 0.005(5) -0.003(5)
C79 0.048(6) 0.041(5) 0.031(5) 0.005(4) 0.001(4) 0.002(4)
C80 0.037(5) 0.060(7) 0.029(5) 0.009(4) -0.001(4) -0.004(5)
W1 0.01551(14) 0.02031(16) 0.02070(14) 0.00458(13) 0.00488(12) 0.00013(13)
W2 0.01483(14) 0.01841(16) 0.01919(14) -0.00184(13) 0.00522(12) -0.00004(13)
Ni1 0.0156(5) 0.0241(6) 0.0318(6) -0.0038(5) 0.0007(5) -0.0019(4)
Ni2 0.0330(6) 0.0244(6) 0.0273(6) 0.0027(4) 0.0026(5) -0.0073(5)
Ni3 0.0186(5) 0.0192(6) 0.0284(5) 0.0043(4) -0.0002(5) 0.0001(4)
C87 0.029(4) 0.007(4) 0.034(5) 0.000(3) 0.014(4) -0.002(3)
C88 0.015(4) 0.034(5) 0.024(4) 0.005(4) 0.004(4) 0.003(3)
C89 0.035(5) 0.024(5) 0.031(5) -0.006(4) 0.004(4) 0.001(4)
C90 0.026(5) 0.029(5) 0.023(4) -0.008(4) 0.012(4) 0.005(4)
C91 0.019(4) 0.022(5) 0.028(4) -0.003(3) 0.008(4) -0.003(3)
C92 0.019(4) 0.031(5) 0.033(5) 0.002(4) 0.001(4) 0.004(4)
C93 0.041(6) 0.074(9) 0.030(5) -0.005(5) -0.002(5) -0.006(5)
C94 0.037(5) 0.012(4) 0.032(5) 0.006(3) 0.014(4) 0.001(3)
C95 0.025(4) 0.023(4) 0.012(4) 0.001(3) 0.000(3) -0.002(3)
C96 0.013(4) 0.017(4) 0.020(4) 0.001(3) 0.005(3) -0.005(3)
C97 0.019(4) 0.038(5) 0.023(4) -0.001(4) 0.001(4) 0.004(4)
C98 0.040(5) 0.021(5) 0.028(5) -0.003(4) 0.007(4) -0.015(4)
C99 0.036(5) 0.038(5) 0.017(4) -0.002(3) 0.003(4) -0.002(4)
C100 0.041(5) 0.053(7) 0.024(4) -0.006(4) 0.000(4) -0.004(4)
C101 0.041(6) 0.053(7) 0.019(4) 0.005(4) 0.014(4) -0.001(5)
C102 0.035(5) 0.062(7) 0.026(5) -0.015(4) 0.005(4) -0.002(5)
C103 0.037(5) 0.063(7) 0.021(4) -0.022(4) -0.004(4) -0.004(5)
C104 0.060(7) 0.031(6) 0.033(5) -0.003(4) 0.016(5) -0.010(5)
C105 0.050(6) 0.029(5) 0.029(5) 0.001(4) 0.001(5) 0.011(4)
C106 0.062(7) 0.062(10) 0.040(6) -0.004(5) -0.015(6) 0.013(6)
C107 0.094(10) 0.050(9) 0.040(6) 0.002(5) -0.016(7) -0.014(7)
C108 0.073(9) 0.099(13) 0.046(7) 0.021(7) -0.009(7) -0.039(8)
C109 0.053(7) 0.058(7) 0.031(5) -0.006(5) 0.001(5) -0.010(5)
C110 0.011(4) 0.039(5) 0.017(4) 0.007(3) 0.002(3) 0.000(3)
C111 0.020(4) 0.040(5) 0.020(4) -0.005(4) 0.001(4) 0.000(4)
C112 0.015(4) 0.049(6) 0.027(4) -0.005(4) 0.000(4) 0.003(4)
C113 0.022(4) 0.027(5) 0.023(4) -0.002(3) 0.007(3) 0.000(3)
C114 0.018(4) 0.018(4) 0.022(3) -0.002(4) 0.002(3) 0.003(4)
C115 0.017(4) 0.022(5) 0.026(4) 0.001(3) 0.000(3) 0.003(3)
C116 0.014(3) 0.023(4) 0.031(4) -0.012(4) 0.001(3) 0.004(4)
C117 0.023(4) 0.037(6) 0.026(4) -0.010(3) 0.002(4) 0.000(4)
C118 0.017(4) 0.034(5) 0.042(5) -0.007(4) 0.003(4) 0.004(4)
C119 0.013(4) 0.040(5) 0.034(5) -0.001(4) 0.016(4) 0.005(3)
C120 0.022(4) 0.028(5) 0.034(4) -0.002(4) 0.018(4) -0.008(4)
C121 0.021(4) 0.025(4) 0.029(4) 0.007(4) -0.003(3) -0.001(4)
O1 0.044(4) 0.052(5) 0.031(4) -0.002(3) 0.010(3) 0.008(3)
O2 0.020(3) 0.034(4) 0.028(3) 0.001(3) 0.004(3) -0.006(3)
O3 0.042(4) 0.031(4) 0.058(4) -0.001(3) -0.004(3) 0.004(3)
O4 0.030(4) 0.045(4) 0.052(4) 0.005(3) 0.012(3) 0.000(3)
O5 0.023(3) 0.031(3) 0.037(3) -0.003(3) 0.003(3) -0.005(3)
O6 0.020(3) 0.040(4) 0.015(3) 0.001(2) -0.005(3) 0.008(3)
O7 0.019(3) 0.044(4) 0.016(3) 0.005(2) 0.004(2) 0.007(3)
O8 0.034(3) 0.030(4) 0.044(3) 0.005(3) 0.000(3) 0.001(3)
C82 0.145(14) 0.10(3) 0.036(7) 0.018(10) -0.008(8) 0.000(14)
C83 0.144(14) 0.11(3) 0.042(7) 0.011(9) -0.014(8) -0.001(14)
C85 0.081(10) 0.11(2) 0.064(8) 0.020(11) -0.015(7) -0.016(11)
C86 0.079(10) 0.10(2) 0.063(8) 0.021(11) -0.015(7) -0.016(11)
C81 0.056(7) 0.054(7) 0.041(6) -0.001(5) -0.005(5) -0.012(5)
C820 0.145(14) 0.10(3) 0.036(7) 0.018(10) -0.008(8) 0.000(14)
C830 0.144(14) 0.11(3) 0.042(7) 0.011(9) -0.014(8) -0.001(14)
C84 0.090(12) 0.090(12) 0.102(13) 0.001(10) -0.056(11) -0.029(10)
C850 0.081(10) 0.11(2) 0.064(8) 0.020(11) -0.015(7) -0.016(11)
C860 0.079(10) 0.10(2) 0.063(8) 0.021(11) -0.015(7) -0.016(11)

loop_
_atom_type_symbol
_atom_type_scat_dispersion_real
_atom_type_scat_dispersion_imag
_atom_type_scat_Cromer_Mann_a1
_atom_type_scat_Cromer_Mann_b1
_atom_type_scat_Cromer_Mann_a2
_atom_type_scat_Cromer_Mann_b2
_atom_type_scat_Cromer_Mann_a3
_atom_type_scat_Cromer_Mann_b3
_atom_type_scat_Cromer_Mann_a4
_atom_type_scat_Cromer_Mann_b4
_atom_type_scat_Cromer_Mann_c
_atom_type_scat_source
C 0.0033 0.0016 2.3100 20.8439 1.0200 10.2075 1.5886 0.5687 0.8650 51.6512 0.2156 'International Tables Vol C 4.2.6.8 and 6.1.1.4'
H 0.0000 0.0000 0.4930 10.5109 0.3229 26.1257 0.1402 3.1424 0.0408 57.7998 0.0030 'International Tables Vol C 4.2.6.8 and 6.1.1.4'
N 0.0061 0.0033 12.2126 0.0057 3.1322 9.8933 2.0125 28.9975 1.1663 0.5826 -11.5290 'International Tables Vol C 4.2.6.8 and 6.1.1.4'
O 0.0106 0.0060 3.0485 13.2771 2.2868 5.7011 1.5463 0.3239 0.8670 32.9089 0.2508 'International Tables Vol C 4.2.6.8 and 6.1.1.4'
Ni 0.3393 1.1124 12.8376 3.8785 7.2920 0.2565 4.4438 12.1763 2.3800 66.3421 1.0341 'International Tables Vol C 4.2.6.8 and 6.1.1.4'
W -0.8490 6.8722 29.0818 1.7203 15.4300 9.2259 14.4327 0.3217 5.1198 57.0560 9.8875 'International Tables Vol C 4.2.6.8 and 6.1.1.4'

loop_
_geom_angle_atom_site_label_1
_geom_angle_atom_site_label_2
_geom_angle_atom_site_label_3
_geom_angle
_geom_angle_publ_flag
C17 N17 C21 120.5(7) yes
C17 N17 Ni1 119.6(5) yes
C21 N17 Ni1 118.9(5) yes
N19 N18 C22 121.5(7) yes
N19 N18 Ni1 121.0(5) yes
C22 N18 Ni1 117.2(6) yes
N18 N19 C24 113.4(7) yes
N18 N19 H19 123.2 no
C24 N19 H19 123.3 no
N21 N20 C25 114.4(7) yes
N21 N20 H20 122.7 no
C25 N20 H20 122.9 no
N20 N21 C26 120.0(6) yes
N20 N21 Ni1 120.8(5) yes
C26 N21 Ni1 119.0(5) yes
C52 N22 C56 121.8(7) yes
C52 N22 Ni2 117.7(5) yes
C56 N22 Ni2 120.5(5) yes
N24 N23 C57 123.2(8) yes
N24 N23 Ni2 121.1(6) yes
C57 N23 Ni2 115.5(6) yes
N23 N24 C59 116.5(8) yes
N23 N24 H24 121.8 no
C59 N24 H24 121.7 no
N26 N25 C60 114.2(7) yes
N26 N25 H25 122.8 no
C60 N25 H25 123.0 no
N25 N26 C61 122.8(8) yes
N25 N26 Ni2 117.6(6) yes
C61 N26 Ni2 118.0(6) yes
Ni3 N27 C87 118.3(5) yes
Ni3 N27 C91 119.3(5) yes
C87 N27 C91 122.1(7) yes
N29 N28 Ni3 119.1(5) yes
N29 N28 C92 121.9(7) yes
Ni3 N28 C92 118.9(6) yes
N28 N29 C94 115.2(7) yes
N28 N29 H29 122.4 no
C94 N29 H29 122.4 no
N31 N30 C95 116.3(6) yes
N31 N30 H30 122.0 no
C95 N30 H30 121.8 no
N30 N31 Ni3 119.5(5) yes
N30 N31 C96 123.6(6) yes
Ni3 N31 C96 116.8(5) yes
C1 N1 Ni1 163.4(7) yes
C2 N2 Ni2 158.2(7) yes
C9 N9 Ni2 159.5(7) yes
C10 N10 Ni3 162.8(7) yes
N1 C1 W1 173.9(7) yes
N2 C2 W1 177.1(8) yes
N3 C3 W1 176.3(9) yes
N4 C4 W1 177.6(8) yes
N5 C5 W1 177.5(8) yes
N6 C6 W1 174.5(7) yes
N7 C7 W1 178.3(9) yes
N8 C8 W1 175.7(10) yes
N9 C9 W2 176.8(7) yes
N10 C10 W2 175.7(7) yes
N11 C11 W2 177.1(7) yes
N12 C12 W2 174.9(8) yes
N13 C13 W2 177.6(7) yes
N14 C14 W2 174.9(9) yes
N15 C15 W2 173.7(8) yes
N16 C16 W2 177.5(8) yes
N17 C17 C18 120.5(7) yes
N17 C17 C26 113.7(7) yes
C18 C17 C26 125.8(7) yes
C17 C18 C19 119.8(7) yes
C17 C18 H181 120.0 no
C19 C18 H181 120.1 no
C18 C19 C20 120.3(8) yes
C18 C19 H191 120.2 no
C20 C19 H191 119.4 no
C19 C20 C21 118.9(7) yes
C19 C20 H201 120.6 no
C21 C20 H201 120.5 no
C20 C21 N17 119.8(7) yes
C20 C21 C22 124.1(7) yes
N17 C21 C22 116.1(7) yes
C21 C22 N18 112.0(8) yes
C21 C22 C23 122.9(8) yes
N18 C22 C23 125.1(9) yes
C22 C23 H232 108.4 no
C22 C23 H231 109.6 no
H232 C23 H231 110.2 no
C22 C23 H233 109.1 no
H232 C23 H233 109.7 no
H231 C23 H233 109.7 no
N19 C24 C28 117.7(7) yes
N19 C24 O1 120.0(8) yes
C28 C24 O1 122.2(9) yes
N20 C25 C40 116.9(7) yes
N20 C25 O2 121.8(7) yes
C40 C25 O2 121.4(8) yes
C17 C26 N21 111.6(6) yes
C17 C26 C27 118.0(6) yes
N21 C26 C27 130.4(6) yes
C26 C27 H273 109.4 no
C26 C27 H271 108.6 no
H273 C27 H271 110.5 no
C26 C27 H272 109.2 no
H273 C27 H272 109.4 no
H271 C27 H272 109.7 no
C24 C28 C29 119.5(8) yes
C24 C28 C33 124.7(9) yes
C29 C28 C33 115.9(10) yes
C28 C29 C30 121.9(12) yes
C28 C29 H291 119.3 no
C30 C29 H291 118.8 no
C29 C30 C31 122.1(12) yes
C29 C30 H301 118.7 no
C31 C30 H301 119.2 no
C30 C31 C32 115.8(10) yes
C30 C31 C34 122.5(10) yes
C32 C31 C34 121.7(10) yes
C31 C32 C33 124.1(11) yes
C31 C32 H321 118.0 no
C33 C32 H321 117.9 no
C32 C33 C28 120.0(10) yes
C32 C33 H331 120.4 no
C28 C33 H331 119.6 no
C31 C34 C35 120.8(9) yes
C31 C34 C39 123.3(11) yes
C35 C34 C39 115.9(10) yes
C34 C35 C36 121.9(12) yes
C34 C35 H351 118.9 no
C36 C35 H351 119.2 no
C35 C36 C37 118.1(13) yes
C35 C36 H361 120.9 no
C37 C36 H361 121.0 no
C36 C37 C38 122.8(12) yes
C36 C37 H371 118.6 no
C38 C37 H371 118.6 no
C37 C38 C39 120.3(12) yes
C37 C38 H381 119.9 no
C39 C38 H381 119.7 no
C38 C39 C34 120.7(13) yes
C38 C39 H391 119.8 no
C34 C39 H391 119.5 no
C25 C40 C41 124.6(7) yes
C25 C40 C45 117.2(7) yes
C41 C40 C45 118.2(7) yes
C40 C41 C42 120.9(7) yes
C40 C41 H411 120.3 no
C42 C41 H411 118.8 no
C41 C42 C43 121.8(7) yes
C41 C42 H421 119.0 no
C43 C42 H421 119.2 no
C42 C43 C44 116.5(7) yes
C42 C43 C46 121.5(7) yes
C44 C43 C46 121.9(7) yes
C43 C44 C45 122.2(8) yes
C43 C44 H441 119.2 no
C45 C44 H441 118.5 no
C40 C45 C44 120.3(8) yes
C40 C45 H451 120.3 no
C44 C45 H451 119.4 no
C43 C46 C47 121.2(7) yes
C43 C46 C51 119.0(7) yes
C47 C46 C51 119.5(7) yes
C46 C47 C48 120.7(8) yes
C46 C47 H471 120.1 no
C48 C47 H471 119.2 no
C47 C48 C49 120.1(8) yes
C47 C48 H481 119.8 no
C49 C48 H481 120.1 no
C48 C49 C50 120.6(8) yes
C48 C49 H491 119.4 no
C50 C49 H491 120.0 no
C49 C50 C51 119.5(9) yes
C49 C50 H501 120.5 no
C51 C50 H501 120.0 no
C50 C51 C46 119.4(8) yes
C50 C51 H511 120.0 no
C46 C51 H511 120.6 no
N22 C52 C53 121.9(7) yes
N22 C52 C61 116.0(7) yes
C53 C52 C61 122.0(8) yes
C52 C53 C54 114.3(8) yes
C52 C53 H531 122.4 no
C54 C53 H531 123.4 no
C53 C54 C55 122.8(8) yes
C53 C54 H541 118.1 no
C55 C54 H541 119.1 no
C54 C55 C56 118.3(8) yes
C54 C55 H551 120.9 no
C56 C55 H551 120.8 no
C55 C56 N22 120.9(8) yes
C55 C56 C57 125.1(8) yes
N22 C56 C57 113.9(7) yes
C56 C57 N23 115.4(8) yes
C56 C57 C58 121.2(8) yes
N23 C57 C58 123.5(8) yes
C57 C58 H582 109.7 no
C57 C58 H581 109.7 no
H582 C58 H581 108.4 no
C57 C58 H583 111.1 no
H582 C58 H583 109.0 no
H581 C58 H583 109.0 no
N24 C59 C63 119.0(8) yes
N24 C59 O4 119.4(8) yes
C63 C59 O4 121.5(9) yes
N25 C60 C75 117.2(7) yes
N25 C60 O5 121.5(7) yes
C75 C60 O5 121.3(8) yes
C52 C61 N26 111.6(8) yes
C52 C61 C62 122.9(7) yes
N26 C61 C62 125.5(8) yes
C61 C62 H621 109.3 no
C61 C62 H623 110.5 no
H621 C62 H623 108.7 no
C61 C62 H622 109.7 no
H621 C62 H622 109.0 no
H623 C62 H622 109.7 no
C59 C63 C64 119.0(8) yes
C59 C63 C68 123.5(9) yes
C64 C63 C68 117.3(9) yes
C63 C64 C65 119.9(9) yes
C63 C64 H641 120.2 no
C65 C64 H641 119.9 no
C64 C65 C66 123.3(9) yes
C64 C65 H651 118.0 no
C66 C65 H651 118.8 no
C65 C66 C67 118.0(9) yes
C65 C66 C69 121.5(9) yes
C67 C66 C69 120.6(8) yes
C66 C67 C68 122.2(9) yes
C66 C67 H671 118.0 no
C68 C67 H671 119.8 no
C63 C68 C67 119.2(9) yes
C63 C68 H681 120.2 no
C67 C68 H681 120.5 no
C66 C69 C70 120.3(9) yes
C66 C69 C74 123.1(9) yes
C70 C69 C74 116.1(10) yes
C69 C70 C71 119.2(11) yes
C69 C70 H701 120.2 no
C71 C70 H701 120.5 no
C70 C71 C72 121.2(12) yes
C70 C71 H711 119.3 no
C72 C71 H711 119.5 no
C71 C72 C73 121.0(11) yes
C71 C72 H721 119.2 no
C73 C72 H721 119.7 no
C72 C73 C74 119.3(12) yes
C72 C73 H731 120.6 no
C74 C73 H731 120.1 no
C73 C74 C69 122.5(11) yes
C73 C74 H741 118.5 no
C69 C74 H741 119.0 no
C60 C75 C76 113.9(8) yes
C60 C75 C80 125.2(8) yes
C76 C75 C80 120.8(9) yes
C75 C76 C77 118.2(9) yes
C75 C76 H761 121.3 no
C77 C76 H761 120.5 no
C76 C77 C78 122.0(9) yes
C76 C77 H771 119.1 no
C78 C77 H771 118.9 no
C77 C78 C79 115.9(10) yes
C77 C78 C81 121.6(10) yes
C79 C78 C81 122.4(11) yes
C78 C79 C80 120.2(10) yes
C78 C79 H791 120.2 no
C80 C79 H791 119.6 no
C79 C80 C75 122.5(9) yes
C79 C80 H801 118.6 no
C75 C80 H801 118.8 no
C1 W1 C7 139.7(3) yes
C1 W1 C8 142.8(3) yes
C7 W1 C8 73.6(4) yes
C1 W1 C3 74.3(3) yes
C7 W1 C3 143.5(4) yes
C8 W1 C3 80.8(4) yes
C1 W1 C6 76.7(3) yes
C7 W1 C6 71.1(3) yes
C8 W1 C6 111.7(4) yes
C3 W1 C6 144.1(3) yes
C1 W1 C5 72.7(3) yes
C7 W1 C5 119.7(3) yes
C8 W1 C5 74.9(3) yes
C3 W1 C5 76.5(3) yes
C6 W1 C5 74.9(3) yes
C1 W1 C4 72.6(3) yes
C7 W1 C4 77.9(3) yes
C8 W1 C4 143.5(4) yes
C3 W1 C4 111.3(3) yes
C6 W1 C4 79.1(3) yes
C1 W1 C2 118.2(3) yes
C7 W1 C2 76.8(3) yes
C8 W1 C2 79.1(4) yes
C3 W1 C2 73.1(3) yes
C6 W1 C2 140.9(3) yes
C5 W1 C4 140.4(3) yes
C5 W1 C2 142.5(3) yes
C4 W1 C2 72.6(3) yes
C11 W2 C12 73.9(3) yes
C11 W2 C15 78.8(3) yes
C12 W2 C15 139.7(3) yes
C11 W2 C14 141.1(3) yes
C12 W2 C14 141.9(3) yes
C15 W2 C14 75.2(4) yes
C11 W2 C16 106.4(3) yes
C12 W2 C16 74.0(3) yes
C15 W2 C16 143.3(4) yes
C14 W2 C16 79.7(4) yes
C11 W2 C9 146.1(3) yes
C12 W2 C9 76.3(3) yes
C15 W2 C9 116.2(3) yes
C14 W2 C9 72.5(3) yes
C16 W2 C9 80.1(3) yes
C11 W2 C10 71.9(3) yes
C12 W2 C10 123.3(3) yes
C15 W2 C10 73.3(3) yes
C14 W2 C10 73.1(3) yes
C16 W2 C10 74.1(3) yes
C11 W2 C13 79.8(3) yes
C12 W2 C13 73.8(3) yes
C15 W2 C13 72.6(3) yes
C14 W2 C13 118.2(3) yes
C16 W2 C13 143.9(4) yes
C9 W2 C10 139.9(3) yes
C9 W2 C13 76.8(3) yes
C10 W2 C13 139.0(3) yes
N21 Ni1 N18 150.8(3) yes
N21 Ni1 N1 89.4(3) yes
N18 Ni1 N1 92.4(3) yes
N21 Ni1 N17 75.4(3) yes
N18 Ni1 N17 75.4(3) yes
N1 Ni1 N17 90.0(3) yes
N21 Ni1 O1 140.2(3) yes
N18 Ni1 O1 69.1(3) yes
N1 Ni1 O1 87.1(3) yes
N17 Ni1 O1 144.2(3) yes
N21 Ni1 O2 67.9(2) yes
N18 Ni1 O2 141.2(2) yes
N1 Ni1 O2 89.4(2) yes
N17 Ni1 O2 143.3(2) yes
O1 Ni1 O2 72.4(2) yes
N21 Ni1 O3 90.8(3) yes
N18 Ni1 O3 90.2(3) yes
N1 Ni1 O3 174.2(3) yes
N17 Ni1 O3 95.7(3) yes
O1 Ni1 O3 89.0(3) yes
O2 Ni1 O3 85.3(3) yes
N23 Ni2 N26 150.2(3) yes
N23 Ni2 N9 84.7(3) yes
N26 Ni2 N9 97.4(3) yes
N23 Ni2 N22 74.4(3) yes
N26 Ni2 N22 75.9(3) yes
N9 Ni2 N22 90.2(3) yes
N23 Ni2 N2 92.2(3) yes
N26 Ni2 N2 86.0(3) yes
N9 Ni2 N2 176.6(3) yes
N22 Ni2 N2 90.4(3) yes
N23 Ni2 O4 67.3(3) yes
N26 Ni2 O4 142.2(3) yes
N9 Ni2 O4 89.1(3) yes
N22 Ni2 O4 141.6(3) yes
N2 Ni2 O4 88.3(2) yes
N23 Ni2 O5 138.7(2) yes
N26 Ni2 O5 71.1(3) yes
N9 Ni2 O5 91.7(3) yes
N22 Ni2 O5 146.9(2) yes
N2 Ni2 O5 89.6(3) yes
O4 Ni2 O5 71.4(2) yes
N31 Ni3 N28 150.0(2) yes
N31 Ni3 N27 73.8(2) yes
N28 Ni3 N27 76.3(3) yes
N31 Ni3 N10 87.9(3) yes
N28 Ni3 N10 92.0(3) yes
N27 Ni3 N10 91.5(3) yes
N31 Ni3 O6 138.6(2) yes
N28 Ni3 O6 71.3(2) yes
N27 Ni3 O6 147.5(2) yes
N10 Ni3 O6 87.4(3) yes
N31 Ni3 O7 68.8(2) yes
N28 Ni3 O7 141.2(2) yes
N27 Ni3 O7 142.5(2) yes
N10 Ni3 O7 89.1(2) yes
O6 Ni3 O7 70.01(19) yes
N31 Ni3 O8 93.0(2) yes
N28 Ni3 O8 90.7(3) yes
N27 Ni3 O8 95.4(3) yes
N10 Ni3 O8 173.1(3) yes
O6 Ni3 O8 87.4(2) yes
O7 Ni3 O8 84.8(2) yes
N27 C87 C88 117.5(7) yes
N27 C87 C96 117.0(7) yes
C88 C87 C96 125.4(7) yes
C87 C88 C89 118.5(8) yes
C87 C88 H881 120.4 no
C89 C88 H881 121.0 no
C88 C89 C90 120.7(9) yes
C88 C89 H891 119.9 no
C90 C89 H891 119.4 no
C89 C90 C91 118.2(8) yes
C89 C90 H901 120.4 no
C91 C90 H901 121.4 no
C90 C91 N27 123.0(8) yes
C90 C91 C92 123.2(7) yes
N27 C91 C92 113.8(7) yes
C91 C92 N28 111.3(7) yes
C91 C92 C93 120.7(8) yes
N28 C92 C93 127.9(9) yes
C92 C93 H933 108.6 no
C92 C93 H932 108.6 no
H933 C93 H932 110.4 no
C92 C93 H931 109.5 no
H933 C93 H931 109.4 no
H932 C93 H931 110.4 no
N29 C94 C98 116.9(7) yes
N29 C94 O6 120.9(8) yes
C98 C94 O6 122.2(8) yes
N30 C95 C110 118.3(7) yes
N30 C95 O7 120.1(7) yes
C110 C95 O7 121.5(8) yes
C87 C96 N31 113.8(7) yes
C87 C96 C97 119.3(7) yes
N31 C96 C97 126.9(7) yes
C96 C97 H971 108.5 no
C96 C97 H973 108.4 no
H971 C97 H973 109.8 no
C96 C97 H972 109.8 no
H971 C97 H972 110.7 no
H973 C97 H972 109.6 no
C94 C98 C99 116.5(8) yes
C94 C98 C103 124.2(9) yes
C99 C98 C103 119.0(9) yes
C98 C99 C100 120.3(8) yes
C98 C99 H991 120.5 no
C100 C99 H991 119.3 no
C99 C100 C101 119.8(9) yes
C99 C100 H1001 120.0 no
C101 C100 H1001 120.2 no
C100 C101 C102 118.9(9) yes
C100 C101 C104 118.3(9) yes
C102 C101 C104 122.7(8) yes
C101 C102 C103 121.1(9) yes
C101 C102 H1021 119.8 no
C103 C102 H1021 119.0 no
C98 C103 C102 120.8(10) yes
C98 C103 H1031 118.7 no
C102 C103 H1031 120.5 no
C101 C104 C105 120.8(9) yes
C101 C104 C109 117.0(10) yes
C105 C104 C109 122.1(11) yes
C104 C105 C106 118.3(10) yes
C104 C105 H1051 120.6 no
C106 C105 H1051 121.2 no
C105 C106 C107 123.1(12) yes
C105 C106 H1061 118.3 no
C107 C106 H1061 118.6 no
C106 C107 C108 116.4(12) yes
C106 C107 H1071 121.8 no
C108 C107 H1071 121.8 no
C107 C108 C109 122.1(12) yes
C107 C108 H1081 118.5 no
C109 C108 H1081 119.4 no
C104 C109 C108 117.8(12) yes
C104 C109 H1091 121.1 no
C108 C109 H1091 121.0 no
C95 C110 C111 117.7(7) yes
C95 C110 C115 123.3(7) yes
C111 C110 C115 119.0(7) yes
C110 C111 C112 119.7(8) yes
C110 C111 H1111 119.2 no
C112 C111 H1111 121.1 no
C111 C112 C113 121.0(8) yes
C111 C112 H1121 119.7 no
C113 C112 H1121 119.3 no
C112 C113 C114 119.0(7) yes
C112 C113 C116 119.8(8) yes
C114 C113 C116 121.2(7) yes
C113 C114 C115 120.5(7) yes
C113 C114 H1141 119.7 no
C115 C114 H1141 119.7 no
C110 C115 C114 120.7(7) yes
C110 C115 H1151 120.5 no
C114 C115 H1151 118.7 no
C113 C116 C117 121.2(7) yes
C113 C116 C121 120.6(7) yes
C117 C116 C121 118.1(7) yes
C116 C117 C118 120.0(8) yes
C116 C117 H1171 119.8 no
C118 C117 H1171 120.2 no
C117 C118 C119 123.6(9) yes
C117 C118 H1181 118.1 no
C119 C118 H1181 118.3 no
C118 C119 C120 118.2(7) yes
C118 C119 H1191 120.7 no
C120 C119 H1191 121.0 no
C119 C120 C121 118.6(7) yes
C119 C120 H1201 120.7 no
C121 C120 H1201 120.7 no
C120 C121 C116 121.5(8) yes
C120 C121 H1211 118.9 no
C116 C121 H1211 119.6 no
Ni1 O1 C24 116.4(6) yes
Ni1 O2 C25 115.0(5) yes
Ni1 O3 H32 140.2 no
Ni1 O3 H31 109.5 no
H32 O3 H31 108.9 no
Ni2 O4 C59 115.2(6) yes
Ni2 O5 C60 114.0(5) yes
Ni3 O6 C94 113.4(6) yes
Ni3 O7 C95 115.5(5) yes
Ni3 O8 H81 107.8 no
Ni3 O8 H82 146.3 no
H81 O8 H82 99.5 no
C83 C82 C81 116.76(10) yes
C83 C82 H821 121.4 no
C81 C82 H821 121.8 no
C82 C83 C84 120.13(10) yes
C82 C83 H831 120.2 no
C84 C83 H831 119.6 no
C86 C85 C84 120.91(10) yes
C86 C85 H851 119.7 no
C84 C85 H851 119.3 no
C85 C86 C81 119.62(10) yes
C85 C86 H861 120.4 no
C81 C86 H861 120.0 no
C78 C81 C82 118.0(8) yes
C78 C81 C86 120.1(8) yes
C82 C81 C86 121.52(10) yes
C78 C81 C820 119.3(9) yes
C86 C81 C820 115.4(12) yes
C78 C81 C860 118.5(9) yes
C82 C81 C860 110.5(12) yes
C820 C81 C860 121.50(10) yes
C81 C820 C830 116.77(10) yes
C81 C820 H8201 121.8 no
C830 C820 H8201 121.5 no
C820 C830 C84 120.15(10) yes
C820 C830 H8301 120.2 no
C84 C830 H8301 119.5 no
C830 C84 C85 113.5(12) yes
C83 C84 C85 119.80(10) yes
C830 C84 C850 119.81(10) yes
C83 C84 C850 114.1(10) yes
C830 C84 H841 120.7 no
C83 C84 H841 122.3 no
C85 C84 H841 117.3 no
C850 C84 H841 119.5 no
C84 C850 C860 120.90(10) yes
C84 C850 H8501 119.5 no
C860 C850 H8501 119.6 no
C850 C860 C81 119.60(10) yes
C850 C860 H8601 120.2 no
C81 C860 H8601 120.2 no

loop_
_geom_bond_atom_site_label_1
_geom_bond_atom_site_label_2
_geom_bond_distance
_geom_bond_publ_flag
N17 C17 1.371(10) yes
N17 C21 1.307(10) yes
N17 Ni1 2.015(7) yes
N18 N19 1.356(10) yes
N18 C22 1.316(12) yes
N18 Ni1 2.122(7) yes
N19 C24 1.355(12) yes
N19 H19 0.860 no
N20 N21 1.363(9) yes
N20 C25 1.340(11) yes
N20 H20 0.860 no
N21 C26 1.294(10) yes
N21 Ni1 2.165(7) yes
N22 C52 1.321(10) yes
N22 C56 1.334(10) yes
N22 Ni2 2.038(7) yes
N23 N24 1.366(10) yes
N23 C57 1.287(12) yes
N23 Ni2 2.206(7) yes
N24 C59 1.369(12) yes
N24 H24 0.860 no
N25 N26 1.373(10) yes
N25 C60 1.355(11) yes
N25 H25 0.860 no
N26 C61 1.306(11) yes
N26 Ni2 2.115(8) yes
N27 Ni3 2.029(7) yes
N27 C87 1.333(11) yes
N27 C91 1.331(10) yes
N28 N29 1.360(10) yes
N28 Ni3 2.120(6) yes
N28 C92 1.298(11) yes
N29 C94 1.394(12) yes
N29 H29 0.860 no
N30 N31 1.386(9) yes
N30 C95 1.364(11) yes
N30 H30 0.860 no
N31 Ni3 2.221(6) yes
N31 C96 1.244(10) yes
N1 C1 1.099(11) yes
N1 Ni1 2.027(8) yes
N2 C2 1.172(11) yes
N2 Ni2 2.032(8) yes
N3 C3 1.142(10) yes
N4 C4 1.182(11) yes
N5 C5 1.145(12) yes
N6 C6 1.181(11) yes
N7 C7 1.104(12) yes
N8 C8 1.126(13) yes
N9 C9 1.156(11) yes
N9 Ni2 2.041(8) yes
N10 C10 1.152(11) yes
N10 Ni3 2.008(8) yes
N11 C11 1.106(10) yes
N12 C12 1.128(11) yes
N13 C13 1.176(12) yes
N14 C14 1.165(13) yes
N15 C15 1.133(11) yes
N16 C16 1.148(10) yes
C1 W1 2.189(9) yes
C2 W1 2.122(8) yes
C3 W1 2.163(7) yes
C4 W1 2.133(7) yes
C5 W1 2.149(9) yes
C6 W1 2.163(9) yes
C7 W1 2.187(9) yes
C8 W1 2.169(9) yes
C9 W2 2.151(9) yes
C10 W2 2.148(8) yes
C11 W2 2.190(8) yes
C12 W2 2.189(9) yes
C13 W2 2.143(9) yes
C14 W2 2.165(11) yes
C15 W2 2.186(8) yes
C16 W2 2.156(8) yes
C17 C18 1.375(11) yes
C17 C26 1.531(10) yes
C18 C19 1.331(12) yes
C18 H181 0.937 no
C19 C20 1.374(11) yes
C19 H191 0.934 no
C20 C21 1.420(11) yes
C20 H201 0.923 no
C21 C22 1.463(12) yes
C22 C23 1.455(13) yes
C23 H232 0.957 no
C23 H231 0.957 no
C23 H233 0.962 no
C24 C28 1.482(12) yes
C24 O1 1.218(11) yes
C25 C40 1.523(11) yes
C25 O2 1.207(10) yes
C26 C27 1.447(10) yes
C27 H273 0.964 no
C27 H271 0.954 no
C27 H272 0.956 no
C28 C29 1.400(15) yes
C28 C33 1.310(13) yes
C29 C30 1.367(16) yes
C29 H291 0.930 no
C30 C31 1.351(16) yes
C30 H301 0.929 no
C31 C32 1.298(16) yes
C31 C34 1.481(13) yes
C32 C33 1.445(16) yes
C32 H321 0.927 no
C33 H331 0.926 no
C34 C35 1.399(17) yes
C34 C39 1.364(15) yes
C35 C36 1.378(16) yes
C35 H351 0.923 no
C36 C37 1.366(18) yes
C36 H361 0.929 no
C37 C38 1.26(2) yes
C37 H371 0.923 no
C38 C39 1.425(18) yes
C38 H381 0.929 no
C39 H391 0.931 no
C40 C41 1.359(11) yes
C40 C45 1.430(11) yes
C41 C42 1.367(11) yes
C41 H411 0.926 no
C42 C43 1.400(11) yes
C42 H421 0.926 no
C43 C44 1.398(11) yes
C43 C46 1.493(10) yes
C44 C45 1.334(12) yes
C44 H441 0.924 no
C45 H451 0.928 no
C46 C47 1.379(10) yes
C46 C51 1.383(11) yes
C47 C48 1.376(11) yes
C47 H471 0.925 no
C48 C49 1.388(14) yes
C48 H481 0.925 no
C49 C50 1.352(14) yes
C49 H491 0.927 no
C50 C51 1.431(13) yes
C50 H501 0.929 no
C51 H511 0.935 no
C52 C53 1.413(11) yes
C52 C61 1.486(11) yes
C53 C54 1.402(12) yes
C53 H531 0.935 no
C54 C55 1.367(13) yes
C54 H541 0.934 no
C55 C56 1.359(12) yes
C55 H551 0.935 no
C56 C57 1.474(12) yes
C57 C58 1.508(13) yes
C58 H582 0.963 no
C58 H581 0.960 no
C58 H583 0.962 no
C59 C63 1.442(13) yes
C59 O4 1.238(11) yes
C60 C75 1.517(11) yes
C60 O5 1.218(10) yes
C61 C62 1.474(13) yes
C62 H621 0.955 no
C62 H623 0.964 no
C62 H622 0.959 no
C63 C64 1.437(14) yes
C63 C68 1.442(13) yes
C64 C65 1.388(14) yes
C64 H641 0.923 no
C65 C66 1.379(13) yes
C65 H651 0.933 no
C66 C67 1.391(13) yes
C66 C69 1.453(13) yes
C67 C68 1.416(14) yes
C67 H671 0.931 no
C68 H681 0.923 no
C69 C70 1.417(15) yes
C69 C74 1.365(15) yes
C70 C71 1.422(18) yes
C70 H701 0.935 no
C71 C72 1.306(18) yes
C71 H711 0.931 no
C72 C73 1.347(18) yes
C72 H721 0.933 no
C73 C74 1.402(16) yes
C73 H731 0.929 no
C74 H741 0.928 no
C75 C76 1.380(14) yes
C75 C80 1.342(13) yes
C76 C77 1.439(15) yes
C76 H761 0.924 no
C77 C78 1.417(16) yes
C77 H771 0.929 no
C78 C79 1.423(14) yes
C78 C81 1.435(13) yes
C79 C80 1.405(13) yes
C79 H791 0.932 no
C80 H801 0.929 no
Ni1 O1 2.299(8) yes
Ni1 O2 2.385(6) yes
Ni1 O3 2.010(7) yes
Ni2 O4 2.458(7) yes
Ni2 O5 2.287(6) yes
Ni3 O6 2.344(6) yes
Ni3 O7 2.404(6) yes
Ni3 O8 2.028(7) yes
C87 C88 1.431(12) yes
C87 C96 1.448(11) yes
C88 C89 1.382(12) yes
C88 H881 0.926 no
C89 C90 1.368(13) yes
C89 H891 0.934 no
C90 C91 1.335(12) yes
C90 H901 0.922 no
C91 C92 1.551(12) yes
C92 C93 1.441(14) yes
C93 H933 0.963 no
C93 H932 0.957 no
C93 H931 0.952 no
C94 C98 1.460(14) yes
C94 O6 1.222(10) yes
C95 C110 1.451(11) yes
C95 O7 1.266(9) yes
C96 C97 1.513(11) yes
C97 H971 0.957 no
C97 H973 0.962 no
C97 H972 0.960 no
C98 C99 1.388(14) yes
C98 C103 1.422(13) yes
C99 C100 1.405(13) yes
C99 H991 0.930 no
C100 C101 1.418(13) yes
C100 H1001 0.937 no
C101 C102 1.397(15) yes
C101 C104 1.539(15) yes
C102 C103 1.358(14) yes
C102 H1021 0.930 no
C103 H1031 0.928 no
C104 C105 1.358(16) yes
C104 C109 1.409(14) yes
C105 C106 1.401(15) yes
C105 H1051 0.932 no
C106 C107 1.353(17) yes
C106 H1061 0.932 no
C107 C108 1.45(2) yes
C107 H1071 0.926 no
C108 C109 1.358(16) yes
C108 H1081 0.927 no
C109 H1091 0.929 no
C110 C111 1.384(12) yes
C110 C115 1.420(12) yes
C111 C112 1.429(12) yes
C111 H1111 0.924 no
C112 C113 1.365(12) yes
C112 H1121 0.942 no
C113 C114 1.421(11) yes
C113 C116 1.485(10) yes
C114 C115 1.371(11) yes
C114 H1141 0.930 no
C115 H1151 0.925 no
C116 C117 1.401(12) yes
C116 C121 1.399(11) yes
C117 C118 1.360(12) yes
C117 H1171 0.929 no
C118 C119 1.364(13) yes
C118 H1181 0.933 no
C119 C120 1.424(13) yes
C119 H1191 0.929 no
C120 C121 1.404(11) yes
C120 H1201 0.928 no
C121 H1211 0.929 no
O3 H32 0.829 no
O3 H31 0.823 no
O8 H81 0.821 no
O8 H82 0.833 no
C82 C83 1.438(7) yes
C82 C81 1.392(8) yes
C82 H821 0.936 no
C83 C84 1.416(8) yes
C83 H831 0.944 no
C85 C86 1.430(7) yes
C85 C84 1.317(8) yes
C85 H851 0.944 no
C86 C81 1.366(8) yes
C86 H861 0.935 no
C81 C820 1.391(8) yes
C81 C860 1.363(8) yes
C820 C830 1.442(7) yes
C820 H8201 0.939 no
C830 C84 1.422(8) yes
C830 H8301 0.945 no
C84 C850 1.317(8) yes
C84 H841 0.874 no
C850 C860 1.426(7) yes
C850 H8501 0.947 no
C860 H8601 0.938 no

loop_
_geom_hbond_atom_site_label_D
_geom_hbond_atom_site_label_H
_geom_hbond_atom_site_label_A
_geom_hbond_site_symmetry_A
_geom_hbond_angle_DHA
_geom_hbond_distance_DH
_geom_hbond_distance_HA
_geom_hbond_distance_DA
_geom_hbond_publ_flag
C20 H201 N5 1_455 129.4(3) 0.923 2.444 3.112(15) yes
C27 H272 N15 2_656 137.5(3) 0.956 2.514 3.282(15) yes
C38 H381 N11 2_657 173.6(4) 0.929 2.458 3.382(15) yes
C47 H471 N11 2_656 174.6(3) 0.925 2.414 3.337(15) yes
C68 H681 N8 1_455 155.3(4) 0.923 2.384 3.245(15) yes
C80 H801 N12 1_655 157.2(3) 0.929 2.332 3.209(15) yes
C90 H901 N14 1_455 130.0(3) 0.922 2.415 3.089(15) yes
C97 H972 N6 2_646 172.4(3) 0.960 2.297 3.250(15) yes
C108 H1081 N4 2_647 169.4(3) 0.927 2.534 3.450(15) yes
C121 H1211 N4 2_646 170.5(3) 0.929 2.431 3.351(15) yes
N20 H20 N15 2_656 177.2(3) 0.860 2.195 3.054(15) yes
N25 H25 N12 1_655 177.0(3) 0.860 2.414 3.273(15) yes
N30 H30 N6 2_646 177.6(3) 0.860 2.184 3.043(15) yes

loop_
_platon_squeeze_void_nr
_platon_squeeze_void_average_x
_platon_squeeze_void_average_y
_platon_squeeze_void_average_z
_platon_squeeze_void_volume
_platon_squeeze_void_count_electrons
_platon_squeeze_void_content
1 -0.373 0.094 0.000 2113 1008 ' '
